data_7219075
loop_
_publ_author_name
'Dong, Ruoting'
'Chen, Xinli'
'Li, Qianhong'
'Hu, Mingyuan'
'Huang, Lanfen'
'Li, Chuwen'
'Shen, Moyuan'
'Deng, Hong'

_publ_section_title
;
 ((1H-tetrazol-5-yl) methyl) pyridine-based metal coordination complexes:
 in situ tetrazole synthesis, crystal structures, luminescence properties
;
_journal_issue 6
_journal_name_full CrystEngComm
_journal_page_first 1305
_journal_paper_doi 10.1039/C4CE01981D
_journal_volume 17
_journal_year 2015
_chemical_formula_moiety 'C7 H9 N5 O6 S Zn2'
_chemical_formula_sum 'C7 H9 N5 O6 S Zn2'
_chemical_formula_weight 422.03
_chemical_name_systematic
; 
 ? 
;
_space_group_IT_number 62
_symmetry_cell_setting orthorhombic
_symmetry_space_group_name_Hall '-P 2ac 2n'
_symmetry_space_group_name_H-M 'P n m a'
_atom_sites_solution_hydrogens geom
_atom_sites_solution_primary direct
_atom_sites_solution_secondary difmap
_audit_creation_method SHELXL-97
_audit_update_record
;
2014-11-19 deposited with the CCDC.
2014-12-15 downloaded from the CCDC.
;
_cell_angle_alpha 90.00
_cell_angle_beta 90.00
_cell_angle_gamma 90.00
_cell_formula_units_Z 4
_cell_length_a 12.396(2)
_cell_length_b 6.7324(12)
_cell_length_c 13.672(2)
_cell_measurement_reflns_used 6611
_cell_measurement_temperature 296(2)
_cell_measurement_theta_max 27.95
_cell_measurement_theta_min 2.22
_cell_volume 1141.0(3)
_computing_cell_refinement SMART
_computing_data_collection 'SMART (Bruker, 2000)'
_computing_data_reduction 'SAINT (Bruker, 2000)'
_computing_molecular_graphics SHELXTL
_computing_publication_material SHELXTL
_computing_structure_refinement SHELXTL
_computing_structure_solution 'SHELXTL (Bruker, 2000)'
_diffrn_ambient_temperature 296(2)
_diffrn_measured_fraction_theta_full 0.981
_diffrn_measured_fraction_theta_max 0.981
_diffrn_measurement_device_type 'Bruker AXS SMART APEX CCD diffractometer'
_diffrn_measurement_method '\w scans'
_diffrn_radiation_monochromator graphite
_diffrn_radiation_source 'fine-focus sealed tube'
_diffrn_radiation_type MoK\a
_diffrn_radiation_wavelength 0.71073
_diffrn_reflns_av_R_equivalents 0.0357
_diffrn_reflns_av_sigmaI/netI 0.0285
_diffrn_reflns_limit_h_max 16
_diffrn_reflns_limit_h_min -15
_diffrn_reflns_limit_k_max 6
_diffrn_reflns_limit_k_min -8
_diffrn_reflns_limit_l_max 18
_diffrn_reflns_limit_l_min -17
_diffrn_reflns_number 6611
_diffrn_reflns_theta_full 27.95
_diffrn_reflns_theta_max 27.95
_diffrn_reflns_theta_min 2.22
_exptl_absorpt_coefficient_mu 4.428
_exptl_absorpt_correction_T_max 0.4713
_exptl_absorpt_correction_T_min 0.3315
_exptl_absorpt_correction_type multi-scan
_exptl_absorpt_process_details 'Apex2 (Bruker, 2005)'
_exptl_crystal_colour yellow
_exptl_crystal_density_diffrn 2.457
_exptl_crystal_density_method 'not measured'
_exptl_crystal_description block
_exptl_crystal_F_000 840
_exptl_crystal_size_max 0.32
_exptl_crystal_size_mid 0.28
_exptl_crystal_size_min 0.20
_refine_diff_density_max 1.069
_refine_diff_density_min -1.810
_refine_diff_density_rms 0.205
_refine_ls_extinction_coef 0.0063(9)
_refine_ls_extinction_expression Fc^*^=kFc[1+0.001xFc^2^\l^3^/sin(2\q)]^-1/4^
_refine_ls_extinction_method SHELXL
_refine_ls_goodness_of_fit_ref 1.008
_refine_ls_hydrogen_treatment mixed
_refine_ls_matrix_type full
_refine_ls_number_parameters 132
_refine_ls_number_reflns 1459
_refine_ls_number_restraints 14
_refine_ls_restrained_S_all 1.006
_refine_ls_R_factor_all 0.0652
_refine_ls_R_factor_gt 0.0633
_refine_ls_shift/su_max 0.031
_refine_ls_shift/su_mean 0.004
_refine_ls_structure_factor_coef Fsqd
_refine_ls_weighting_details 'calc w=1/[\s^2^(Fo^2^)+(0.0200P)^2^+45.0000P] where P=(Fo^2^+2Fc^2^)/3'
_refine_ls_weighting_scheme calc
_refine_ls_wR_factor_gt 0.1557
_refine_ls_wR_factor_ref 0.1566
_reflns_number_gt 1384
_reflns_number_total 1459
_reflns_threshold_expression >2sigma(I)
_cod_data_source_file c4ce01981d2.cif
_cod_data_source_block 5
_cod_depositor_comments 'Adding full bibliography for 7219071--7219076.cif.'
_cod_database_code 7219075

loop_
_symmetry_equiv_pos_as_xyz
'x, y, z'
'-x+1/2, -y, z+1/2'
'-x, y+1/2, -z'
'x+1/2, -y+1/2, -z+1/2'
'-x, -y, -z'
'x-1/2, y, -z-1/2'
'x, -y-1/2, z'
'-x-1/2, y-1/2, z-1/2'

loop_
_atom_site_label
_atom_site_type_symbol
_atom_site_fract_x
_atom_site_fract_y
_atom_site_fract_z
_atom_site_U_iso_or_equiv
_atom_site_adp_type
_atom_site_occupancy
_atom_site_symmetry_multiplicity
_atom_site_calc_flag
_atom_site_refinement_flags
Zn1 Zn 0.22434(9) 0.7500 0.38382(9) 0.0130(3) Uani 1 2 d S
Zn2 Zn 0.0000 0.5000 0.5000 0.0201(4) Uani 1 2 d S
S1 S 0.3493(2) 0.7500 0.16111(18) 0.0147(5) Uani 1 2 d S
O1 O 0.3396(6) 0.7500 0.2685(5) 0.0187(17) Uani 1 2 d S
O2 O 0.4115(6) 0.5742(10) 0.1321(5) 0.0394(18) Uani 1 1 d .
O3 O 0.2452(7) 0.800(2) 0.1172(7) 0.028(5) Uani 0.50 1 d P
O4 O 0.1104(6) 0.7500 0.2718(7) 0.0252(19) Uani 1 2 d SD
H1W H 0.0447(19) 0.7500 0.279(12) 0.038 Uiso 1 2 d SD
H2W H 0.100(13) 0.7500 0.213(2) 0.038 Uiso 1 2 d SD
O5 O 0.0950(6) 0.7500 0.4875(5) 0.0133(14) Uani 1 2 d S
H5A H 0.1339 0.7500 0.5499 0.016 Uiso 1 2 calc SR
N1 N 0.6459(8) 0.2500 0.5154(6) 0.0172(19) Uani 1 2 d S
N2 N 0.2122(5) 0.4131(9) 0.3813(4) 0.0140(12) Uani 1 1 d .
N3 N 0.1186(4) 0.3464(9) 0.4175(4) 0.0130(12) Uani 1 1 d .
C1 C 0.5461(10) 0.2500 0.5475(9) 0.033(3) Uani 1 2 d S
H1 H 0.5340 0.2500 0.6147 0.040 Uiso 1 2 calc SR
C2 C 0.4575(10) 0.2500 0.4844(8) 0.025(3) Uani 1 2 d SU
H2 H 0.3881 0.2500 0.5103 0.030 Uiso 1 2 calc SR
C3 C 0.4709(8) 0.2500 0.3869(8) 0.0135(19) Uani 1 2 d S
C4 C 0.5752(11) 0.210(2) 0.3535(10) 0.017(5) Uani 0.50 1 d P
H4A H 0.5878 0.1850 0.2853 0.021 Uiso 0.50 1 d PR
C5 C 0.6593(11) 0.207(2) 0.4193(11) 0.024(6) Uani 0.50 1 d P
H5B H 0.7303 0.1740 0.3965 0.029 Uiso 0.50 1 d PR
C6 C 0.3788(7) 0.2500 0.3144(7) 0.0116(19) Uani 1 2 d S
H6A H 0.3855 0.1338 0.2730 0.014 Uiso 0.50 1 calc PR
H6B H 0.3855 0.3662 0.2730 0.014 Uiso 0.50 1 calc PR
C7 C 0.2676(8) 0.2500 0.3601(7) 0.0102(18) Uani 1 2 d SU

loop_
_atom_site_aniso_label
_atom_site_aniso_U_11
_atom_site_aniso_U_22
_atom_site_aniso_U_33
_atom_site_aniso_U_23
_atom_site_aniso_U_13
_atom_site_aniso_U_12
Zn1 0.0098(6) 0.0160(6) 0.0133(6) 0.000 0.0015(4) 0.000
Zn2 0.0194(6) 0.0102(6) 0.0307(7) 0.0016(6) 0.0118(5) 0.0008(5)
S1 0.0111(11) 0.0212(13) 0.0117(11) 0.000 0.0009(9) 0.000
O1 0.016(4) 0.031(4) 0.009(3) 0.000 0.003(3) 0.000
O2 0.073(5) 0.018(3) 0.027(3) 0.001(3) 0.025(3) 0.008(3)
O3 0.009(4) 0.057(14) 0.018(4) 0.006(5) -0.002(4) 0.006(5)
O4 0.011(3) 0.035(5) 0.030(5) 0.000 -0.007(3) 0.000
O5 0.014(3) 0.013(3) 0.013(3) 0.000 0.000(3) 0.000
N1 0.020(4) 0.023(5) 0.009(4) 0.000 -0.001(3) 0.000
N2 0.010(3) 0.014(3) 0.017(3) 0.003(2) 0.002(2) -0.001(2)
N3 0.008(2) 0.014(3) 0.017(3) -0.004(2) 0.003(2) -0.001(2)
C1 0.018(5) 0.072(10) 0.010(5) 0.000 -0.002(4) 0.000
C2 0.020(5) 0.045(6) 0.009(4) 0.000 0.001(4) 0.000
C3 0.009(4) 0.015(5) 0.016(5) 0.000 0.003(4) 0.000
C4 0.014(6) 0.024(17) 0.013(5) -0.013(6) -0.001(4) 0.007(6)
C5 0.015(6) 0.034(17) 0.023(7) 0.005(6) 0.003(5) 0.010(6)
C6 0.005(4) 0.011(4) 0.019(5) 0.000 0.006(4) 0.000
C7 0.007(3) 0.014(4) 0.009(3) 0.000 0.006(3) 0.000

loop_
_atom_type_symbol
_atom_type_description
_atom_type_scat_dispersion_real
_atom_type_scat_dispersion_imag
_atom_type_scat_source
C C 0.0033 0.0016 'International Tables Vol C Tables 4.2.6.8 and 6.1.1.4'
H H 0.0000 0.0000 'International Tables Vol C Tables 4.2.6.8 and 6.1.1.4'
N N 0.0061 0.0033 'International Tables Vol C Tables 4.2.6.8 and 6.1.1.4'
O O 0.0106 0.0060 'International Tables Vol C Tables 4.2.6.8 and 6.1.1.4'
S S 0.1246 0.1234 'International Tables Vol C Tables 4.2.6.8 and 6.1.1.4'
Zn Zn 0.2839 1.4301 'International Tables Vol C Tables 4.2.6.8 and 6.1.1.4'

loop_
_geom_angle_atom_site_label_1
_geom_angle_atom_site_label_2
_geom_angle_atom_site_label_3
_geom_angle
_geom_angle_site_symmetry_1
_geom_angle_site_symmetry_3
O4 Zn1 N1 173.3(4) . 5_666
O4 Zn1 O1 84.9(3) . .
N1 Zn1 O1 88.4(3) 5_666 .
O4 Zn1 O5 88.8(3) . .
N1 Zn1 O5 97.9(3) 5_666 .
O1 Zn1 O5 173.7(3) . .
O4 Zn1 N2 86.80(16) . 7_575
N1 Zn1 N2 93.44(16) 5_666 7_575
O1 Zn1 N2 91.90(15) . 7_575
O5 Zn1 N2 87.74(15) . 7_575
O4 Zn1 N2 86.80(16) . .
N1 Zn1 N2 93.44(15) 5_666 .
O1 Zn1 N2 91.90(15) . .
O5 Zn1 N2 87.74(15) . .
N2 Zn1 N2 172.2(3) 7_575 .
O5 Zn2 O5 180.0 . 5_566
O5 Zn2 N3 87.6(2) . .
O5 Zn2 N3 92.4(2) 5_566 .
O5 Zn2 N3 92.4(2) . 5_566
O5 Zn2 N3 87.6(2) 5_566 5_566
N3 Zn2 N3 180.000(1) . 5_566
O5 Zn2 O2 91.8(3) . 6_556
O5 Zn2 O2 88.2(3) 5_566 6_556
N3 Zn2 O2 91.2(3) . 6_556
N3 Zn2 O2 88.8(3) 5_566 6_556
O5 Zn2 O2 88.2(3) . 2_565
O5 Zn2 O2 91.8(3) 5_566 2_565
N3 Zn2 O2 88.8(3) . 2_565
N3 Zn2 O2 91.2(3) 5_566 2_565
O2 Zn2 O2 180.000(1) 6_556 2_565
O3 S1 O3 26.8(11) 7_575 .
O3 S1 O2 122.7(6) 7_575 7_575
O3 S1 O2 99.5(6) . 7_575
O3 S1 O2 99.5(6) 7_575 .
O3 S1 O2 122.7(6) . .
O2 S1 O2 107.5(6) 7_575 .
O3 S1 O1 109.7(5) 7_575 .
O3 S1 O1 109.7(5) . .
O2 S1 O1 108.2(3) 7_575 .
O2 S1 O1 108.2(3) . .
S1 O1 Zn1 142.4(5) . .
S1 O2 Zn2 132.6(4) . 2_564
O3 O3 S1 76.6(5) 7_575 .
Zn1 O4 H1W 126(10) . .
Zn1 O4 H2W 147(10) . .
H1W O4 H2W 87(10) . .
Zn2 O5 Zn2 109.5(3) . 3_556
Zn2 O5 Zn1 118.9(2) . .
Zn2 O5 Zn1 118.9(2) 3_556 .
Zn2 O5 H5A 102.0 . .
Zn2 O5 H5A 102.0 3_556 .
Zn1 O5 H5A 102.0 . .
C1 N1 C5 116.1(10) . 7_565
C1 N1 C5 116.1(10) . .
C5 N1 C5 24.6(14) 7_565 .
C1 N1 Zn1 119.9(7) . 5_666
C5 N1 Zn1 122.5(8) 7_565 5_666
C5 N1 Zn1 122.5(8) . 5_666
C7 N2 N3 104.6(6) . .
C7 N2 Zn1 142.6(5) . .
N3 N2 Zn1 112.7(4) . .
N3 N3 N2 109.6(4) 7_565 .
N3 N3 Zn2 119.17(16) 7_565 .
N2 N3 Zn2 129.3(5) . .
N1 C1 C2 122.3(11) . .
N1 C1 H1 118.8 . .
C2 C1 H1 118.8 . .
C3 C2 C1 121.0(11) . .
C3 C2 H2 119.5 . .
C1 C2 H2 119.5 . .
C2 C3 C4 116.0(10) . 7_565
C2 C3 C4 116.0(10) . .
C4 C3 C4 22.3(13) 7_565 .
C2 C3 C6 123.8(9) . .
C4 C3 C6 119.0(10) 7_565 .
C4 C3 C6 119.0(10) . .
C4 C4 C5 90.8(9) 7_565 .
C4 C4 C3 78.9(6) 7_565 .
C5 C4 C3 119.3(12) . .
C4 C4 C5 67.9(9) 7_565 7_565
C5 C4 C5 22.9(13) . 7_565
C3 C4 C5 112.2(11) . 7_565
C4 C4 H4A 100.1 7_565 .
C5 C4 H4A 120.6 . .
C3 C4 H4A 120.2 . .
C5 C4 H4A 122.6 7_565 .
C5 C5 N1 77.7(7) 7_565 .
C5 C5 C4 89.2(9) 7_565 .
N1 C5 C4 122.5(13) . .
C5 C5 C4 67.9(9) 7_565 7_565
N1 C5 C4 114.9(12) . 7_565
C4 C5 C4 21.3(12) . 7_565
C5 C5 H5B 103.4 7_565 .
N1 C5 H5B 118.5 . .
C4 C5 H5B 119.0 . .
C4 C5 H5B 122.2 7_565 .
C3 C6 C7 114.7(8) . .
C3 C6 H6A 108.6 . .
C7 C6 H6A 108.6 . .
C3 C6 H6B 108.6 . .
C7 C6 H6B 108.6 . .
H6A C6 H6B 107.6 . .
N2 C7 N2 111.7(8) . 7_565
N2 C7 C6 124.1(4) . .
N2 C7 C6 124.1(4) 7_565 .

loop_
_geom_bond_atom_site_label_1
_geom_bond_atom_site_label_2
_geom_bond_distance
_geom_bond_site_symmetry_2
Zn1 O4 2.084(8) .
Zn1 N1 2.118(9) 5_666
Zn1 O1 2.128(7) .
Zn1 O5 2.140(7) .
Zn1 N2 2.274(6) 7_575
Zn1 N2 2.274(6) .
Zn2 O5 2.061(4) .
Zn2 O5 2.061(4) 5_566
Zn2 N3 2.122(6) .
Zn2 N3 2.122(6) 5_566
Zn2 O2 2.171(6) 6_556
Zn2 O2 2.171(6) 2_565
S1 O3 1.463(10) 7_575
S1 O3 1.463(10) .
S1 O2 1.467(7) 7_575
S1 O2 1.467(7) .
S1 O1 1.474(7) .
O2 Zn2 2.171(6) 2_564
O3 O3 0.68(3) 7_575
O4 H1W 0.819(10) .
O4 H2W 0.819(10) .
O5 Zn2 2.061(4) 3_556
O5 H5A 0.9800 .
N1 C1 1.312(15) .
N1 C5 1.356(16) 7_565
N1 C5 1.356(16) .
N1 Zn1 2.118(9) 5_666
N2 C7 1.327(8) .
N2 N3 1.339(8) .
N3 N3 1.298(12) 7_565
C1 C2 1.398(16) .
C1 H1 0.9300 .
C2 C3 1.344(14) .
C2 H2 0.9300 .
C3 C4 1.398(16) 7_565
C3 C4 1.398(16) .
C3 C6 1.511(14) .
C4 C4 0.54(3) 7_565
C4 C5 1.377(19) .
C4 C5 1.486(19) 7_565
C4 H4A 0.9600 .
C5 C5 0.58(3) 7_565
C5 C4 1.486(19) 7_565
C5 H5B 0.9600 .
C6 C7 1.514(12) .
C6 H6A 0.9700 .
C6 H6B 0.9700 .
C7 N2 1.327(8) 7_565
